data_2243173
loop_
_publ_author_name
'Squattrito, Philip J.'
'Lambright-Mutthamsetty, Kelly J.'
'Giolando, Patrick A.'
'Kirschbaum, Kristin'

_publ_section_title
;
 Crystal structures of two coordination isomers of copper(II)
 4-sulfobenzoic acid hexahydrate and two mixed silver/potassium
 4-sulfobenzoic acid salts
;
_journal_coeditor_code MW2148
_journal_issue 11
_journal_name_full 'Acta Crystallographica Section E'
_journal_page_first 1801
_journal_page_last 1807
_journal_paper_doi 10.1107/S2056989019014610
_journal_volume 75
_journal_year 2019
_chemical_formula_iupac '[Cu (C7 H5 O5 S)2 (H2 O)4], 2H2 O'
_chemical_formula_moiety 'C14 H18 Cu O14 S2, 2(H2 O)'
_chemical_formula_sum 'C14 H22 Cu O16 S2'
_chemical_formula_weight 573.97
_chemical_name_systematic
;
Tetraaquabis(4-carboxybenzenesulfonato)copper(II) dihydrate
;
_space_group_crystal_system triclinic
_space_group_IT_number 2
_space_group_name_Hall '-P 1'
_space_group_name_H-M_alt 'P -1'
_symmetry_space_group_name_Hall '-P 1'
_symmetry_space_group_name_H-M 'P -1'
_atom_sites_solution_hydrogens mixed
_atom_sites_solution_primary dual
_atom_sites_solution_secondary difmap
_audit_creation_method SHELXL-2017/1
_cell_angle_alpha 90.3100(10)
_cell_angle_beta 94.5870(10)
_cell_angle_gamma 111.0870(10)
_cell_formula_units_Z 1
_cell_length_a 6.19070(10)
_cell_length_b 7.2010(2)
_cell_length_c 12.4919(3)
_cell_measurement_reflns_used 9988
_cell_measurement_temperature 130(2)
_cell_measurement_theta_max 32.88
_cell_measurement_theta_min 3.03
_cell_volume 517.57(2)
_computing_cell_refinement
;
SAINT (Bruker, 2015)
;
_computing_data_collection
;
APEX3 (Bruker, 2015)
;
_computing_data_reduction
;
SAINT (Bruker, 2015)
;
_computing_molecular_graphics
;
CrystalMaker (Palmer, 2014)
;
_computing_structure_refinement
;
SHELXL-2017 (Sheldrick, 2015b)
;
_computing_structure_solution
;
SHELXT-2018 (Sheldrick, 2015a)
;
_diffrn_ambient_temperature 130(2)
_diffrn_measured_fraction_theta_full 0.999
_diffrn_measured_fraction_theta_max 0.929
_diffrn_measurement_device_type 'Bruker APEXII CCD'
_diffrn_measurement_method '\f and \w scans'
_diffrn_radiation_type MoK\a
_diffrn_radiation_wavelength 0.71073
_diffrn_reflns_av_R_equivalents 0.0114
_diffrn_reflns_av_unetI/netI 0.0107
_diffrn_reflns_limit_h_max 9
_diffrn_reflns_limit_h_min -9
_diffrn_reflns_limit_k_max 10
_diffrn_reflns_limit_k_min -10
_diffrn_reflns_limit_l_max 18
_diffrn_reflns_limit_l_min -18
_diffrn_reflns_number 13360
_diffrn_reflns_theta_full 26.000
_diffrn_reflns_theta_max 33.038
_diffrn_reflns_theta_min 1.636
_diffrn_source 'sealed tube'
_exptl_absorpt_coefficient_mu 1.341
_exptl_absorpt_correction_T_max 0.7465
_exptl_absorpt_correction_T_min 0.6854
_exptl_absorpt_correction_type multi-scan
_exptl_absorpt_process_details
;
(SADABS; Krause <i>et al.</i>,  2015)
;
_exptl_crystal_colour 'light blue'
_exptl_crystal_density_diffrn 1.841
_exptl_crystal_description parallelpiped
_exptl_crystal_F_000 295
_exptl_crystal_size_max 0.138
_exptl_crystal_size_mid 0.120
_exptl_crystal_size_min 0.060
_refine_diff_density_max 0.507
_refine_diff_density_min -0.434
_refine_ls_extinction_method none
_refine_ls_goodness_of_fit_ref 1.136
_refine_ls_hydrogen_treatment mixed
_refine_ls_matrix_type full
_refine_ls_number_parameters 171
_refine_ls_number_reflns 3630
_refine_ls_number_restraints 6
_refine_ls_restrained_S_all 1.138
_refine_ls_R_factor_all 0.0212
_refine_ls_R_factor_gt 0.0196
_refine_ls_shift/su_max 0.001
_refine_ls_shift/su_mean 0.000
_refine_ls_structure_factor_coef Fsqd
_refine_ls_weighting_details 'w=1/[\s^2^(Fo^2^)+(0.0245P)^2^+0.2730P] where P=(Fo^2^+2Fc^2^)/3'
_refine_ls_weighting_scheme calc
_refine_ls_wR_factor_gt 0.0561
_refine_ls_wR_factor_ref 0.0568
_reflns_number_gt 3460
_reflns_number_total 3630
_reflns_threshold_expression 'I > 2\s(I)'
_cod_data_source_file mw2148sup1.cif
_cod_data_source_block I
_cod_database_code 2243173
_shelx_space_group_comment
;
The symmetry employed for this shelxl refinement is uniquely defined
by the following loop, which should always be used as a source of
symmetry information in preference to the above space-group names.
They are only intended as comments.
;

loop_
_space_group_symop_operation_xyz
'x, y, z'
'-x, -y, -z'

loop_
_atom_site_type_symbol
_atom_site_label
_atom_site_fract_x
_atom_site_fract_y
_atom_site_fract_z
_atom_site_U_iso_or_equiv
_atom_site_adp_type
_atom_site_calc_flag
_atom_site_occupancy
Cu Cu1 0.500000 0.500000 0.000000 0.00968(5) Uani d 1
S S1 0.30355(4) 0.79731(3) 0.16948(2) 0.00914(5) Uani d 1
O O5 0.48130(13) 0.96708(11) 0.12629(6) 0.01327(14) Uani d 1
O O4 0.27720(14) 0.60777(11) 0.11718(6) 0.01404(14) Uani d 1
O O3 0.08255(13) 0.82667(12) 0.17228(6) 0.01368(14) Uani d 1
O O2 0.48509(16) 0.66679(14) 0.69906(7) 0.02187(17) Uani d 1
O O1 0.85182(15) 0.79258(14) 0.65304(7) 0.01982(17) Uani d 1
H H1 0.8822(8) 0.785(3) 0.7143(16) 0.030 Uiso calc 1
O O6 0.29941(13) 0.22730(11) 0.02506(6) 0.01153(13) Uani d 1
H H6B 0.363(3) 0.154(2) 0.0511(13) 0.017 Uiso d 1
H H6A 0.187(2) 0.212(2) 0.0583(12) 0.017 Uiso d 1
O O7 0.71588(13) 0.49375(12) 0.12393(6) 0.01239(13) Uani d 1
H H7A 0.646(3) 0.452(2) 0.1780(10) 0.019 Uiso d 1
H H7B 0.818(2) 0.6062(16) 0.1396(13) 0.019 Uiso d 1
O O8 0.95280(13) 0.20843(12) 0.14612(7) 0.01442(14) Uani d 1
H H8B 0.930(3) 0.3126(18) 0.1349(14) 0.022 Uiso d 1
H H8A 0.8216(19) 0.119(2) 0.1378(14) 0.022 Uiso d 1
C C4 0.40161(17) 0.78343(14) 0.30569(8) 0.01038(16) Uani d 1
C C3 0.23888(18) 0.71925(17) 0.38126(8) 0.01460(18) Uani d 1
H H3 0.078164 0.685935 0.360157 0.018 Uiso calc 1
C C2 0.31334(18) 0.70431(17) 0.48778(8) 0.01512(18) Uani d 1
H H2 0.203579 0.661662 0.539888 0.018 Uiso calc 1
C C1 0.54914(18) 0.75198(15) 0.51796(8) 0.01165(16) Uani d 1
C C6 0.71054(18) 0.81524(16) 0.44154(8) 0.01307(17) Uani d 1
H H6 0.871163 0.847484 0.462431 0.016 Uiso calc 1
C C5 0.63753(17) 0.83133(16) 0.33499(8) 0.01266(17) Uani d 1
H H5 0.747219 0.874444 0.282876 0.015 Uiso calc 1
C C7 0.62381(19) 0.73240(15) 0.63257(8) 0.01397(18) Uani d 1

loop_
_atom_site_aniso_label
_atom_site_aniso_U_11
_atom_site_aniso_U_22
_atom_site_aniso_U_33
_atom_site_aniso_U_12
_atom_site_aniso_U_13
_atom_site_aniso_U_23
Cu1 0.00874(8) 0.01025(8) 0.00916(8) 0.00255(6) -0.00025(5) 0.00210(5)
S1 0.00890(10) 0.00930(10) 0.00886(10) 0.00283(8) 0.00080(7) 0.00029(7)
O5 0.0117(3) 0.0130(3) 0.0134(3) 0.0022(3) 0.0014(2) 0.0042(3)
O4 0.0167(3) 0.0119(3) 0.0134(3) 0.0047(3) 0.0024(3) -0.0024(3)
O3 0.0105(3) 0.0158(3) 0.0156(3) 0.0061(3) -0.0001(3) -0.0002(3)
O2 0.0238(4) 0.0293(5) 0.0126(4) 0.0088(4) 0.0055(3) 0.0080(3)
O1 0.0178(4) 0.0267(4) 0.0113(3) 0.0043(3) -0.0021(3) 0.0023(3)
O6 0.0097(3) 0.0108(3) 0.0145(3) 0.0038(2) 0.0026(2) 0.0036(2)
O7 0.0108(3) 0.0146(3) 0.0100(3) 0.0025(3) 0.0006(2) 0.0024(2)
O8 0.0109(3) 0.0127(3) 0.0188(4) 0.0033(3) 0.0013(3) 0.0041(3)
C4 0.0110(4) 0.0106(4) 0.0096(4) 0.0038(3) 0.0014(3) 0.0006(3)
C3 0.0112(4) 0.0203(5) 0.0127(4) 0.0059(4) 0.0030(3) 0.0029(4)
C2 0.0137(4) 0.0196(5) 0.0119(4) 0.0052(4) 0.0044(3) 0.0039(4)
C1 0.0143(4) 0.0112(4) 0.0094(4) 0.0045(3) 0.0016(3) 0.0010(3)
C6 0.0112(4) 0.0158(4) 0.0114(4) 0.0039(3) 0.0009(3) 0.0004(3)
C5 0.0107(4) 0.0158(4) 0.0106(4) 0.0033(3) 0.0023(3) 0.0007(3)
C7 0.0189(5) 0.0123(4) 0.0109(4) 0.0059(4) 0.0011(3) 0.0011(3)

loop_
_atom_type_symbol
_atom_type_description
_atom_type_scat_dispersion_real
_atom_type_scat_dispersion_imag
_atom_type_scat_source
C C 0.0033 0.0016 'International Tables Vol C Tables 4.2.6.8 and 6.1.1.4'
H H 0.0000 0.0000 'International Tables Vol C Tables 4.2.6.8 and 6.1.1.4'
O O 0.0106 0.0060 'International Tables Vol C Tables 4.2.6.8 and 6.1.1.4'
S S 0.1246 0.1234 'International Tables Vol C Tables 4.2.6.8 and 6.1.1.4'
Cu Cu 0.3201 1.2651 'International Tables Vol C Tables 4.2.6.8 and 6.1.1.4'

loop_
_geom_angle_atom_site_label_1
_geom_angle_atom_site_label_2
_geom_angle_atom_site_label_3
_geom_angle_site_symmetry_1
_geom_angle_site_symmetry_3
_geom_angle
O6 Cu1 O6 . 2_665 180.00(3)
O6 Cu1 O7 . . 90.38(3)
O6 Cu1 O7 2_665 . 89.62(3)
O6 Cu1 O7 . 2_665 89.62(3)
O6 Cu1 O7 2_665 2_665 90.38(3)
O7 Cu1 O7 . 2_665 180.0
O6 Cu1 O4 . . 87.38(3)
O6 Cu1 O4 2_665 . 92.62(3)
O7 Cu1 O4 . . 90.00(3)
O7 Cu1 O4 2_665 . 90.01(3)
O6 Cu1 O4 . 2_665 92.62(3)
O6 Cu1 O4 2_665 2_665 87.38(3)
O7 Cu1 O4 . 2_665 90.01(3)
O7 Cu1 O4 2_665 2_665 89.99(3)
O4 Cu1 O4 . 2_665 180.0
O4 S1 O5 . . 113.02(5)
O4 S1 O3 . . 112.56(5)
O5 S1 O3 . . 112.31(5)
O4 S1 C4 . . 106.04(5)
O5 S1 C4 . . 106.46(5)
O3 S1 C4 . . 105.77(5)
S1 O4 Cu1 . . 134.82(5)
C7 O1 H1 . . 109.5
Cu1 O6 H6B . . 116.7(12)
Cu1 O6 H6A . . 117.3(12)
H6B O6 H6A . . 106.8(16)
Cu1 O7 H7A . . 111.5(12)
Cu1 O7 H7B . . 112.3(12)
H7A O7 H7B . . 108.6(16)
H8B O8 H8A . . 104.9(17)
C5 C4 C3 . . 121.01(9)
C5 C4 S1 . . 119.92(7)
C3 C4 S1 . . 119.05(8)
C2 C3 C4 . . 119.54(9)
C2 C3 H3 . . 120.2
C4 C3 H3 . . 120.2
C3 C2 C1 . . 119.90(9)
C3 C2 H2 . . 120.0
C1 C2 H2 . . 120.0
C2 C1 C6 . . 120.09(9)
C2 C1 C7 . . 118.74(9)
C6 C1 C7 . . 121.17(9)
C5 C6 C1 . . 120.35(9)
C5 C6 H6 . . 119.8
C1 C6 H6 . . 119.8
C6 C5 C4 . . 119.11(9)
C6 C5 H5 . . 120.4
C4 C5 H5 . . 120.4
O2 C7 O1 . . 124.44(10)
O2 C7 C1 . . 122.18(10)
O1 C7 C1 . . 113.39(9)

loop_
_geom_bond_atom_site_label_1
_geom_bond_atom_site_label_2
_geom_bond_site_symmetry_2
_geom_bond_distance
Cu1 O6 . 1.9520(7)
Cu1 O6 2_665 1.9521(7)
Cu1 O7 . 1.9743(7)
Cu1 O7 2_665 1.9743(7)
Cu1 O4 . 2.3934(8)
Cu1 O4 2_665 2.3934(8)
S1 O4 . 1.4593(8)
S1 O5 . 1.4596(8)
S1 O3 . 1.4607(8)
S1 C4 . 1.7760(10)
O2 C7 . 1.2152(13)
O1 C7 . 1.3216(14)
O1 H1 . 0.78(2)
O6 H6B . 0.814(9)
O6 H6A . 0.813(9)
O7 H7A . 0.831(9)
O7 H7B . 0.840(9)
O8 H8B . 0.822(9)
O8 H8A . 0.832(9)
C4 C5 . 1.3916(14)
C4 C3 . 1.3934(14)
C3 C2 . 1.3906(15)
C3 H3 . 0.9500
C2 C1 . 1.3931(15)
C2 H2 . 0.9500
C1 C6 . 1.3954(14)
C1 C7 . 1.4922(14)
C6 C5 . 1.3901(14)
C6 H6 . 0.9500
C5 H5 . 0.9500

loop_
_geom_hbond_atom_site_label_D
_geom_hbond_atom_site_label_H
_geom_hbond_atom_site_label_A
_geom_hbond_site_symmetry_A
_geom_hbond_distance_DH
_geom_hbond_distance_HA
_geom_hbond_distance_DA
_geom_hbond_angle_DHA
_geom_hbond_publ_flag
O1 H1 O8 2_766 0.78 1.94 2.6979(12) 163.6 yes
O6 H6B O5 1_545 0.814(9) 1.965(9) 2.7738(11) 172.4(17) yes
O6 H6A O8 1_455 0.813(9) 1.880(9) 2.6872(11) 172.3(17) yes
O7 H7A O2 2_666 0.831(9) 1.860(9) 2.6845(11) 171.4(17) yes
O7 H7B O3 1_655 0.840(9) 1.839(9) 2.6672(11) 168.7(17) yes
O8 H8B O7 . 0.822(9) 2.168(11) 2.9255(11) 153.3(17) yes
O8 H8A O5 1_545 0.832(9) 1.987(10) 2.7984(11) 164.7(17) yes

_cod_database_fobs_code 2243173
